data_4104560
loop_
_publ_author_name
'Kenji Mochida'
'Masaki Shimizu'
'Tamejiro Hiyama'

_publ_contact_author 'Masaki Shimizu'
_publ_contact_author_email m.shimizu@hs2.ecs.kyoto-u.ac.jp
_publ_contact_author_fax +81-75-383-2445
_publ_contact_author_phone +81-75-383-2444
_publ_section_title
;
 Palladium-Catalyzed Intramolecular Coupling of 2-[(2-Pyrrolyl)silyl]aryl
 Triflates through 1,2-Silicon Migration
;
_journal_name_full 'Journal of the American Chemical Society'
_journal_page_first 8350
_journal_page_last 8351
_journal_paper_doi 10.1021/ja901622b
_journal_volume 131
_journal_year 2009
_chemical_formula_sum 'C27 H26 F3 N Si'
_chemical_formula_weight 449.58
_chemical_name_systematic
; 
 ? 
;
_space_group_IT_number 19
_symmetry_cell_setting orthorhombic
_symmetry_space_group_name_Hall 'P 2ac 2ab'
_symmetry_space_group_name_H-M 'P 21 21 21'
_atom_sites_solution_hydrogens geom
_atom_sites_solution_primary direct
_atom_sites_solution_secondary difmap
_audit_creation_method SHELXL-97
_audit_update_record
;
2009-02-26 # Formatted by publCIF
;
_cell_angle_alpha 90.00
_cell_angle_beta 90.00
_cell_angle_gamma 90.00
_cell_formula_units_Z 4
_cell_length_a 8.0586(13)
_cell_length_b 14.782(2)
_cell_length_c 20.240(3)
_cell_measurement_reflns_used 4433
_cell_measurement_temperature 300(2)
_cell_measurement_theta_max 22.62
_cell_measurement_theta_min 2.44
_cell_volume 2411.0(6)
_computing_cell_refinement 'Bruker SMART'
_computing_data_collection 'Bruker SMART'
_computing_data_reduction 'Bruker SAINT'
_computing_molecular_graphics 'Bruker SHELXTL'
_computing_publication_material 'Bruker SHELXTL'
_computing_structure_refinement 'SHELXL-97 (Sheldrick, 1997)'
_computing_structure_solution 'SHELXS-97 (Sheldrick, 1990)'
_diffrn_ambient_temperature 300(2)
_diffrn_detector_area_resol_mean 8.366
_diffrn_measured_fraction_theta_full 1.000
_diffrn_measured_fraction_theta_max 1.000
_diffrn_measurement_device_type 'CCD area detector'
_diffrn_measurement_method 'phi and omega scans'
_diffrn_radiation_monochromator graphite
_diffrn_radiation_source 'fine-focus sealed tube'
_diffrn_radiation_type MoK\a
_diffrn_radiation_wavelength 0.71073
_diffrn_reflns_av_R_equivalents 0.0213
_diffrn_reflns_av_sigmaI/netI 0.0267
_diffrn_reflns_limit_h_max 5
_diffrn_reflns_limit_h_min -9
_diffrn_reflns_limit_k_max 17
_diffrn_reflns_limit_k_min -17
_diffrn_reflns_limit_l_max 24
_diffrn_reflns_limit_l_min -23
_diffrn_reflns_number 13193
_diffrn_reflns_theta_full 25.50
_diffrn_reflns_theta_max 25.50
_diffrn_reflns_theta_min 1.71
_exptl_absorpt_coefficient_mu 0.135
_exptl_absorpt_correction_T_max 0.9608
_exptl_absorpt_correction_T_min 0.9358
_exptl_absorpt_correction_type empirical
_exptl_crystal_colour colorless
_exptl_crystal_density_diffrn 1.239
_exptl_crystal_description prism
_exptl_crystal_F_000 944
_exptl_crystal_size_max 0.50
_exptl_crystal_size_mid 0.40
_exptl_crystal_size_min 0.30
_refine_diff_density_max 0.856
_refine_diff_density_min -0.168
_refine_diff_density_rms 0.070
_refine_ls_abs_structure_details 'Flack H D (1983), Acta Cryst. A39, 876-881'
_refine_ls_abs_structure_Flack -0.1(3)
_refine_ls_extinction_method none
_refine_ls_goodness_of_fit_ref 1.057
_refine_ls_hydrogen_treatment constr
_refine_ls_matrix_type full
_refine_ls_number_parameters 293
_refine_ls_number_reflns 4494
_refine_ls_number_restraints 0
_refine_ls_restrained_S_all 1.057
_refine_ls_R_factor_all 0.0870
_refine_ls_R_factor_gt 0.0746
_refine_ls_shift/su_max 0.000
_refine_ls_shift/su_mean 0.000
_refine_ls_structure_factor_coef Fsqd
_refine_ls_weighting_details 'calc w=1/[\s^2^(Fo^2^)+(0.1524P)^2^+0.1873P] where P=(Fo^2^+2Fc^2^)/3'
_refine_ls_weighting_scheme calc
_refine_ls_wR_factor_gt 0.2021
_refine_ls_wR_factor_ref 0.2140
_reflns_number_gt 3644
_reflns_number_total 4494
_reflns_threshold_expression >2sigma(I)
_cod_data_source_file ja901622b_5e.cif
_cod_data_source_block 5e
_cod_original_cell_volume 2411.0(7)
_cod_database_code 4104560

loop_
_symmetry_equiv_pos_as_xyz
'x, y, z'
'-x+1/2, -y, z+1/2'
'-x, y+1/2, -z+1/2'
'x+1/2, -y+1/2, -z'

loop_
_atom_site_label
_atom_site_type_symbol
_atom_site_fract_x
_atom_site_fract_y
_atom_site_fract_z
_atom_site_U_iso_or_equiv
_atom_site_adp_type
_atom_site_occupancy
_atom_site_symmetry_multiplicity
_atom_site_calc_flag
_atom_site_refinement_flags
Si1 Si 0.01903(14) 0.75162(8) 0.21713(5) 0.0752(4) Uani 1 1 d .
C6 C 0.0024(4) 0.8243(2) 0.07262(15) 0.0571(7) Uani 1 1 d .
C7 C 0.0518(4) 0.8149(2) 0.13952(16) 0.0583(7) Uani 1 1 d .
C1 C 0.1045(4) 0.8912(2) 0.04232(16) 0.0550(7) Uani 1 1 d .
C8 C 0.1803(4) 0.8747(2) 0.14900(15) 0.0529(7) Uani 1 1 d .
C22 C 0.5092(5) 0.9386(2) 0.0729(2) 0.0778(11) Uani 1 1 d .
H22 H 0.5228 0.8776 0.0828 0.093 Uiso 1 1 calc R
C21 C 0.3546(4) 0.9775(2) 0.07634(18) 0.0580(8) Uani 1 1 d .
C5 C -0.1177(4) 0.7810(2) 0.03223(18) 0.0614(8) Uani 1 1 d .
H5 H -0.1874 0.7367 0.0493 0.074 Uiso 1 1 calc R
N1 N 0.2126(3) 0.92158(19) 0.09136(15) 0.0640(7) Uani 1 1 d .
C24 C 0.6225(4) 1.0792(2) 0.04050(18) 0.0625(8) Uani 1 1 d .
C9 C 0.2529(4) 0.8846(2) 0.21568(19) 0.0665(8) Uani 1 1 d .
C2 C 0.0937(4) 0.9153(3) -0.02252(18) 0.0677(9) Uani 1 1 d .
H2 H 0.1629 0.9592 -0.0405 0.081 Uiso 1 1 calc R
C14 C 0.3723(5) 0.9448(3) 0.2359(2) 0.0807(11) Uani 1 1 d .
H14 H 0.4181 0.9855 0.2060 0.097 Uiso 1 1 calc R
F1 F 0.7373(5) 1.2205(2) 0.0154(3) 0.167(2) Uani 1 1 d .
C26 C 0.3375(5) 1.0667(3) 0.0624(3) 0.0955(16) Uani 1 1 d .
H26 H 0.2331 1.0934 0.0641 0.115 Uiso 1 1 calc R
C23 C 0.6436(4) 0.9901(3) 0.0547(3) 0.0822(12) Uani 1 1 d .
H23 H 0.7485 0.9641 0.0522 0.099 Uiso 1 1 calc R
C4 C -0.1277(5) 0.8064(2) -0.03266(19) 0.0682(9) Uani 1 1 d .
H4 H -0.2069 0.7791 -0.0595 0.082 Uiso 1 1 calc R
C3 C -0.0231(5) 0.8721(3) -0.0600(2) 0.0788(10) Uani 1 1 d .
H3 H -0.0332 0.8866 -0.1046 0.095 Uiso 1 1 calc R
C10 C 0.1830(5) 0.8250(3) 0.26034(19) 0.0781(10) Uani 1 1 d .
C25 C 0.4706(6) 1.1167(3) 0.0461(3) 0.1069(18) Uani 1 1 d .
H25 H 0.4577 1.1783 0.0386 0.128 Uiso 1 1 calc R
C13 C 0.4246(6) 0.9446(4) 0.3015(3) 0.1057(17) Uani 1 1 d .
H13 H 0.5060 0.9850 0.3153 0.127 Uiso 1 1 calc R
C12 C 0.3534(7) 0.8824(4) 0.3476(3) 0.1040(15) Uani 1 1 d .
H12 H 0.3880 0.8809 0.3914 0.125 Uiso 1 1 calc R
C11 C 0.2343(7) 0.8262(4) 0.3252(2) 0.0952(14) Uani 1 1 d .
H11 H 0.1846 0.7864 0.3549 0.114 Uiso 1 1 calc R
F3 F 0.8979(4) 1.1267(4) 0.0565(2) 0.1653(18) Uani 1 1 d .
C27 C 0.7668(6) 1.1341(3) 0.0174(3) 0.0911(13) Uani 1 1 d .
F2 F 0.8215(6) 1.1095(3) -0.0389(2) 0.168(2) Uani 1 1 d .
C15 C -0.1955(6) 0.7704(5) 0.2533(3) 0.1109(19) Uani 1 1 d .
H15 H -0.2083 0.8362 0.2501 0.133 Uiso 1 1 calc R
C18 C 0.0942(12) 0.6298(4) 0.2092(3) 0.139(3) Uani 1 1 d .
H18 H 0.2053 0.6395 0.1908 0.167 Uiso 1 1 calc R
C20 C 0.0142(11) 0.5783(4) 0.1537(3) 0.133(2) Uani 1 1 d .
H20A H 0.0877 0.5313 0.1390 0.200 Uiso 1 1 calc R
H20B H -0.0085 0.6188 0.1177 0.200 Uiso 1 1 calc R
H20C H -0.0877 0.5519 0.1689 0.200 Uiso 1 1 calc R
C17 C -0.3333(8) 0.7368(6) 0.2116(4) 0.145(3) Uani 1 1 d .
H17A H -0.3270 0.6721 0.2083 0.217 Uiso 1 1 calc R
H17B H -0.3247 0.7628 0.1682 0.217 Uiso 1 1 calc R
H17C H -0.4374 0.7537 0.2310 0.217 Uiso 1 1 calc R
C16 C -0.2104(12) 0.7548(10) 0.3226(4) 0.211(5) Uani 1 1 d .
H16A H -0.3165 0.7761 0.3377 0.316 Uiso 1 1 calc R
H16B H -0.1239 0.7867 0.3455 0.316 Uiso 1 1 calc R
H16C H -0.2010 0.6912 0.3314 0.316 Uiso 1 1 calc R
C19 C 0.1341(17) 0.5799(6) 0.2676(5) 0.199(5) Uani 1 1 d .
H19A H 0.0359 0.5722 0.2938 0.298 Uiso 1 1 calc R
H19B H 0.2158 0.6125 0.2927 0.298 Uiso 1 1 calc R
H19C H 0.1775 0.5217 0.2556 0.298 Uiso 1 1 calc R

loop_
_atom_site_aniso_label
_atom_site_aniso_U_11
_atom_site_aniso_U_22
_atom_site_aniso_U_33
_atom_site_aniso_U_23
_atom_site_aniso_U_13
_atom_site_aniso_U_12
Si1 0.0787(7) 0.0802(7) 0.0669(5) 0.0038(5) 0.0054(5) -0.0164(6)
C6 0.0509(15) 0.0539(15) 0.0663(17) -0.0068(13) 0.0030(14) 0.0058(13)
C7 0.0516(16) 0.0596(17) 0.0635(17) -0.0037(14) 0.0061(13) -0.0040(14)
C1 0.0443(15) 0.0503(15) 0.0704(19) -0.0008(14) -0.0030(13) 0.0013(12)
C8 0.0503(16) 0.0486(14) 0.0599(17) -0.0067(13) 0.0064(12) -0.0021(13)
C22 0.0564(18) 0.0437(16) 0.133(3) 0.0020(18) 0.007(2) 0.0035(15)
C21 0.0477(15) 0.0483(15) 0.078(2) -0.0027(14) -0.0003(15) -0.0027(13)
C5 0.0547(17) 0.0548(16) 0.075(2) -0.0042(14) -0.0071(16) -0.0055(14)
N1 0.0525(15) 0.0633(14) 0.0760(17) -0.0050(13) -0.0026(13) -0.0100(12)
C24 0.0570(18) 0.0551(17) 0.075(2) 0.0008(15) 0.0087(15) -0.0083(15)
C9 0.0615(19) 0.0652(18) 0.073(2) -0.0152(17) -0.0034(17) 0.0016(16)
C2 0.0625(19) 0.0653(19) 0.075(2) 0.0088(16) 0.0015(16) -0.0049(16)
C14 0.076(2) 0.087(3) 0.079(2) -0.019(2) -0.0060(19) -0.004(2)
F1 0.132(3) 0.081(2) 0.287(6) 0.023(2) 0.072(3) -0.0356(19)
C26 0.0501(18) 0.060(2) 0.176(5) 0.014(3) 0.009(2) 0.0058(16)
C23 0.0515(17) 0.062(2) 0.133(4) -0.006(2) 0.022(2) 0.0055(16)
C4 0.067(2) 0.0615(18) 0.076(2) -0.0060(16) -0.0156(17) -0.0062(16)
C3 0.080(2) 0.079(2) 0.077(2) 0.0030(19) -0.008(2) 0.009(2)
C10 0.076(3) 0.094(3) 0.064(2) -0.0062(19) -0.0049(17) 0.010(2)
C25 0.073(3) 0.055(2) 0.192(5) 0.043(3) 0.015(3) 0.0010(19)
C13 0.088(3) 0.108(3) 0.121(4) -0.048(3) -0.033(3) -0.004(3)
C12 0.114(4) 0.111(4) 0.087(3) -0.024(3) -0.023(3) -0.011(3)
C11 0.099(3) 0.117(4) 0.069(2) -0.001(2) -0.007(2) -0.009(3)
F3 0.080(2) 0.219(4) 0.197(4) 0.045(4) -0.012(2) -0.062(3)
C27 0.081(3) 0.083(3) 0.109(3) 0.008(2) 0.023(3) -0.020(2)
F2 0.172(4) 0.162(3) 0.170(4) -0.015(3) 0.097(3) -0.061(3)
C15 0.080(3) 0.155(5) 0.098(3) -0.005(3) 0.026(2) -0.032(3)
C18 0.242(9) 0.075(3) 0.100(4) 0.011(3) -0.022(5) -0.015(4)
C20 0.168(6) 0.080(3) 0.152(5) -0.019(3) -0.009(5) -0.010(4)
C17 0.089(4) 0.180(7) 0.165(6) -0.038(6) 0.011(4) 0.002(4)
C16 0.141(6) 0.392(16) 0.099(5) 0.009(8) 0.043(4) 0.028(9)
C19 0.315(14) 0.125(5) 0.156(7) -0.004(5) -0.060(8) 0.055(8)

loop_
_atom_type_symbol
_atom_type_description
_atom_type_scat_dispersion_real
_atom_type_scat_dispersion_imag
_atom_type_scat_source
C C 0.0033 0.0016 'International Tables Vol C Tables 4.2.6.8 and 6.1.1.4'
H H 0.0000 0.0000 'International Tables Vol C Tables 4.2.6.8 and 6.1.1.4'
N N 0.0061 0.0033 'International Tables Vol C Tables 4.2.6.8 and 6.1.1.4'
F F 0.0171 0.0103 'International Tables Vol C Tables 4.2.6.8 and 6.1.1.4'
Si Si 0.0817 0.0704 'International Tables Vol C Tables 4.2.6.8 and 6.1.1.4'

loop_
_geom_angle_atom_site_label_1
_geom_angle_atom_site_label_2
_geom_angle_atom_site_label_3
_geom_angle
C7 Si1 C15 112.6(2)
C7 Si1 C18 111.2(2)
C15 Si1 C18 117.4(4)
C7 Si1 C10 90.17(17)
C15 Si1 C10 111.6(2)
C18 Si1 C10 110.7(3)
C7 C6 C5 134.2(3)
C7 C6 C1 108.5(3)
C5 C6 C1 117.3(3)
C8 C7 C6 106.4(3)
C8 C7 Si1 108.3(2)
C6 C7 Si1 145.2(3)
C2 C1 N1 129.9(3)
C2 C1 C6 124.0(3)
N1 C1 C6 106.1(3)
C7 C8 N1 110.3(3)
C7 C8 C9 119.3(3)
N1 C8 C9 130.2(3)
C21 C22 C23 119.8(3)
C21 C22 H22 120.1
C23 C22 H22 120.1
C26 C21 C22 119.3(3)
C26 C21 N1 121.3(3)
C22 C21 N1 119.3(3)
C4 C5 C6 118.0(3)
C4 C5 H5 121.0
C6 C5 H5 121.0
C8 N1 C1 108.8(3)
C8 N1 C21 127.9(3)
C1 N1 C21 122.0(3)
C25 C24 C23 119.6(3)
C25 C24 C27 120.7(3)
C23 C24 C27 119.7(4)
C14 C9 C10 120.2(4)
C14 C9 C8 127.9(4)
C10 C9 C8 111.9(3)
C1 C2 C3 117.2(3)
C1 C2 H2 121.4
C3 C2 H2 121.4
C9 C14 C13 119.7(5)
C9 C14 H14 120.2
C13 C14 H14 120.2
C25 C26 C21 120.3(4)
C25 C26 H26 119.8
C21 C26 H26 119.8
C24 C23 C22 119.7(3)
C24 C23 H23 120.2
C22 C23 H23 120.2
C5 C4 C3 122.3(3)
C5 C4 H4 118.8
C3 C4 H4 118.8
C2 C3 C4 121.2(4)
C2 C3 H3 119.4
C4 C3 H3 119.4
C11 C10 C9 119.6(4)
C11 C10 Si1 130.4(4)
C9 C10 Si1 110.0(3)
C26 C25 C24 121.3(3)
C26 C25 H25 119.3
C24 C25 H25 119.3
C14 C13 C12 120.1(4)
C14 C13 H13 119.9
C12 C13 H13 119.9
C11 C12 C13 117.5(5)
C11 C12 H12 121.2
C13 C12 H12 121.2
C12 C11 C10 122.8(5)
C12 C11 H11 118.6
C10 C11 H11 118.6
F2 C27 F1 108.4(5)
F2 C27 F3 103.6(5)
F1 C27 F3 104.3(5)
F2 C27 C24 113.2(4)
F1 C27 C24 113.6(4)
F3 C27 C24 112.9(4)
C16 C15 C17 116.3(7)
C16 C15 Si1 115.6(5)
C17 C15 Si1 114.4(4)
C16 C15 H15 102.5
C17 C15 H15 102.5
Si1 C15 H15 102.5
C19 C18 C20 117.0(6)
C19 C18 Si1 119.2(5)
C20 C18 Si1 113.9(5)
C19 C18 H18 100.6
C20 C18 H18 100.6
Si1 C18 H18 100.6
C18 C20 H20A 109.5
C18 C20 H20B 109.5
H20A C20 H20B 109.5
C18 C20 H20C 109.5
H20A C20 H20C 109.5
H20B C20 H20C 109.5
C15 C17 H17A 109.5
C15 C17 H17B 109.5
H17A C17 H17B 109.5
C15 C17 H17C 109.5
H17A C17 H17C 109.5
H17B C17 H17C 109.5
C15 C16 H16A 109.5
C15 C16 H16B 109.5
H16A C16 H16B 109.5
C15 C16 H16C 109.5
H16A C16 H16C 109.5
H16B C16 H16C 109.5
C18 C19 H19A 109.5
C18 C19 H19B 109.5
H19A C19 H19B 109.5
C18 C19 H19C 109.5
H19A C19 H19C 109.5
H19B C19 H19C 109.5

loop_
_geom_bond_atom_site_label_1
_geom_bond_atom_site_label_2
_geom_bond_distance
Si1 C7 1.847(3)
Si1 C15 1.898(5)
Si1 C18 1.907(6)
Si1 C10 1.920(4)
C6 C7 1.418(5)
C6 C5 1.419(5)
C6 C1 1.425(5)
C7 C8 1.374(4)
C1 C2 1.363(5)
C1 N1 1.395(4)
C8 N1 1.382(4)
C8 C9 1.478(5)
C22 C21 1.373(5)
C22 C23 1.374(5)
C22 H22 0.9300
C21 C26 1.356(5)
C21 N1 1.444(4)
C5 C4 1.368(5)
C5 H5 0.9300
C24 C25 1.348(6)
C24 C23 1.359(5)
C24 C27 1.493(5)
C9 C14 1.373(5)
C9 C10 1.382(6)
C2 C3 1.367(5)
C2 H2 0.9300
C14 C13 1.392(7)
C14 H14 0.9300
F1 C27 1.299(6)
C26 C25 1.343(6)
C26 H26 0.9300
C23 H23 0.9300
C4 C3 1.401(6)
C4 H4 0.9300
C3 H3 0.9300
C10 C11 1.376(6)
C25 H25 0.9300
C13 C12 1.430(8)
C13 H13 0.9300
C12 C11 1.349(7)
C12 H12 0.9300
C11 H11 0.9300
F3 C27 1.325(7)
C27 F2 1.276(6)
C15 C16 1.427(8)
C15 C17 1.481(9)
C15 H15 0.9800
C18 C19 1.430(10)
C18 C20 1.501(9)
C18 H18 0.9800
C20 H20A 0.9600
C20 H20B 0.9600
C20 H20C 0.9600
C17 H17A 0.9600
C17 H17B 0.9600
C17 H17C 0.9600
C16 H16A 0.9600
C16 H16B 0.9600
C16 H16C 0.9600
C19 H19A 0.9600
C19 H19B 0.9600
C19 H19C 0.9600
